data_4036773
loop_
_publ_author_name
'Geng, Xin'
'Mague, Joel T.'
'Donahue, James P.'
'Pascal, Jr, Robert A'

_publ_section_title
;
 Hairpin Furans and Giant Biaryls.
;
_journal_issue 9
_journal_name_full 'The Journal of organic chemistry'
_journal_page_first 3838
_journal_page_last 3847
_journal_paper_doi 10.1021/acs.joc.6b00492
_journal_volume 81
_journal_year 2016
_chemical_formula_moiety 'C36 H20 O2, 2(C H Cl3)'
_chemical_formula_sum 'C38 H22 Cl6 O2'
_chemical_formula_weight 723.25
_chemical_name_common 'Compound 10'
_chemical_name_systematic
;
 7,14-diphenylnaphtho[2,3-k]fluoranthene-8,13-dione bis(chloroform)
 solvate
;
_space_group_crystal_system orthorhombic
_space_group_IT_number 62
_space_group_name_Hall '-P 2ac 2n'
_space_group_name_H-M_alt 'P n m a'
_atom_sites_solution_hydrogens geom
_atom_sites_solution_primary direct
_atom_sites_solution_secondary difmap
_audit_creation_method SHELXL-2013
_cell_angle_alpha 90
_cell_angle_beta 90
_cell_angle_gamma 90
_cell_formula_units_Z 4
_cell_length_a 12.5451(7)
_cell_length_b 29.7417(18)
_cell_length_c 8.8141(5)
_cell_measurement_reflns_used 9831
_cell_measurement_temperature 150(2)
_cell_measurement_theta_max 29.1030
_cell_measurement_theta_min 2.4101
_cell_volume 3288.7(3)
_computing_cell_refinement '<i>SAINT</i> (Bruker AXS, 2013a)'
_computing_data_collection '<i>APEX2</i> (Bruker AXS, 2013)'
_computing_data_reduction '<i>SAINT</i> (Bruker AXS, 2013a)'
_computing_molecular_graphics '<i>DIAMOND</i> (Brandenburg & Putz, 2012)'
_computing_publication_material '<i>SHELXTL</i> (Bruker AXS, 2008)'
_computing_structure_refinement '<i>SHELXL-2013</i> (Sheldrick, 2013)'
_computing_structure_solution '<i>SHELXT</i> (Bruker AXS 2013c)'
_diffrn_ambient_temperature 150(2)
_diffrn_detector_area_resol_mean 8.3660
_diffrn_measured_fraction_theta_full 0.993
_diffrn_measured_fraction_theta_max 0.992
_diffrn_measurement_device_type 'Bruker Smart APEX CCD'
_diffrn_measurement_method '\f and \w scans'
_diffrn_radiation_monochromator graphite
_diffrn_radiation_type MoK\a
_diffrn_radiation_wavelength 0.71073
_diffrn_reflns_av_R_equivalents 0.0495
_diffrn_reflns_av_unetI/netI 0.0226
_diffrn_reflns_Laue_measured_fraction_full 0.993
_diffrn_reflns_Laue_measured_fraction_max 0.992
_diffrn_reflns_limit_h_max 17
_diffrn_reflns_limit_h_min -16
_diffrn_reflns_limit_k_max 40
_diffrn_reflns_limit_k_min -40
_diffrn_reflns_limit_l_max 11
_diffrn_reflns_limit_l_min -11
_diffrn_reflns_number 57195
_diffrn_reflns_point_group_measured_fraction_full 0.993
_diffrn_reflns_point_group_measured_fraction_max 0.992
_diffrn_reflns_theta_full 29.100
_diffrn_reflns_theta_max 29.179
_diffrn_reflns_theta_min 2.410
_diffrn_source 'fine-focus sealed tube'
_exptl_absorpt_coefficient_mu 0.558
_exptl_absorpt_correction_T_max 0.96
_exptl_absorpt_correction_T_min 0.78
_exptl_absorpt_correction_type multi-scan
_exptl_absorpt_process_details '<i>SADABS</i> (Bruker AXS, 2013b)'
_exptl_crystal_colour yellow
_exptl_crystal_density_diffrn 1.461
_exptl_crystal_density_method 'not measured'
_exptl_crystal_description column
_exptl_crystal_F_000 1472
_exptl_crystal_size_max 0.330
_exptl_crystal_size_mid 0.100
_exptl_crystal_size_min 0.070
_exptl_transmission_factor_max 0.971
_exptl_transmission_factor_min 0.792
_refine_diff_density_max 0.659
_refine_diff_density_min -0.446
_refine_diff_density_rms 0.058
_refine_ls_extinction_method none
_refine_ls_goodness_of_fit_ref 1.093
_refine_ls_hydrogen_treatment constr
_refine_ls_matrix_type full
_refine_ls_number_parameters 211
_refine_ls_number_reflns 4485
_refine_ls_number_restraints 0
_refine_ls_restrained_S_all 1.093
_refine_ls_R_factor_all 0.0604
_refine_ls_R_factor_gt 0.0482
_refine_ls_shift/su_max 0.000
_refine_ls_shift/su_mean 0.000
_refine_ls_structure_factor_coef Fsqd
_refine_ls_weighting_details
;
 w=1/[\s^2^(Fo^2^)+(0.0618P)^2^+1.5531P]
 where P=(Fo^2^+2Fc^2^)/3
;
_refine_ls_weighting_scheme calc
_refine_ls_wR_factor_gt 0.1242
_refine_ls_wR_factor_ref 0.1326
_reflns_Friedel_coverage 0.000
_reflns_number_gt 3729
_reflns_number_total 4485
_reflns_threshold_expression 'I > 2\s(I)'
_cod_data_source_file jo6b00492_si_002.cif
_cod_data_source_block rap060_1m_a
_cod_database_code 4036773
_shelx_space_group_comment
;
The symmetry employed for this shelxl refinement is uniquely defined
by the following loop, which should always be used as a source of
symmetry information in preference to the above space-group names.
They are only intended as comments.
;
_shelx_estimated_absorpt_t_min 0.837
_shelx_estimated_absorpt_t_max 0.962
_shelxl_version_number 2013-2

loop_
_space_group_symop_operation_xyz
'x, y, z'
'-x+1/2, -y, z+1/2'
'-x, y+1/2, -z'
'x+1/2, -y+1/2, -z+1/2'
'-x, -y, -z'
'x-1/2, y, -z-1/2'
'x, -y-1/2, z'
'-x-1/2, y-1/2, z-1/2'

loop_
_atom_site_label
_atom_site_type_symbol
_atom_site_fract_x
_atom_site_fract_y
_atom_site_fract_z
_atom_site_U_iso_or_equiv
_atom_site_adp_type
_atom_site_occupancy
_atom_site_site_symmetry_order
_atom_site_calc_flag
_atom_site_refinement_flags_posn
_atom_site_refinement_flags_adp
_atom_site_refinement_flags_occupancy
O1 O 0.82586(12) 0.15995(4) 0.27942(14) 0.0377(3) Uani 1 1 d . . .
C1 C 0.72215(12) 0.22664(6) -0.10600(19) 0.0289(3) Uani 1 1 d . . .
H1 H 0.6976 0.2107 -0.1927 0.035 Uiso 1 1 calc R U .
C2 C 0.75779(12) 0.20321(6) 0.01984(18) 0.0258(3) Uani 1 1 d . . .
H2 H 0.7580 0.1713 0.0193 0.031 Uiso 1 1 calc R U .
C3 C 0.79335(11) 0.22650(5) 0.14724(17) 0.0218(3) Uani 1 1 d . . .
C4 C 0.83004(12) 0.20093(5) 0.28147(17) 0.0240(3) Uani 1 1 d . . .
C5 C 0.87066(11) 0.22608(5) 0.41663(17) 0.0216(3) Uani 1 1 d . . .
C6 C 0.90828(11) 0.20189(5) 0.54373(17) 0.0222(3) Uani 1 1 d . . .
C7 C 0.94636(11) 0.22605(5) 0.66755(17) 0.0227(3) Uani 1 1 d . . .
C8 C 0.98836(11) 0.21055(5) 0.81553(18) 0.0247(3) Uani 1 1 d . . .
C9 C 1.00548(12) 0.16931(6) 0.8835(2) 0.0306(4) Uani 1 1 d . . .
H9 H 0.9911 0.1421 0.8310 0.037 Uiso 1 1 calc R U .
C10 C 1.04524(14) 0.16882(7) 1.0344(2) 0.0361(4) Uani 1 1 d . . .
H10 H 1.0574 0.1406 1.0819 0.043 Uiso 1 1 calc R U .
C11 C 1.06681(13) 0.20726(7) 1.1145(2) 0.0369(4) Uani 1 1 d . . .
H11 H 1.0925 0.2052 1.2156 0.044 Uiso 1 1 calc R U .
C12 C 1.05091(17) 0.2500 1.0472(3) 0.0315(5) Uani 1 2 d S T P
C13 C 1.01210(16) 0.2500 0.8981(2) 0.0255(4) Uani 1 2 d S T P
C14 C 0.90759(12) 0.15177(5) 0.55479(17) 0.0244(3) Uani 1 1 d . . .
C15 C 0.99884(14) 0.12705(6) 0.5219(2) 0.0311(4) Uani 1 1 d . . .
H15 H 1.0606 0.1419 0.4850 0.037 Uiso 1 1 calc R U .
C16 C 1.00023(16) 0.08072(6) 0.5425(2) 0.0389(4) Uani 1 1 d . . .
H16 H 1.0628 0.0640 0.5199 0.047 Uiso 1 1 calc R U .
C17 C 0.91028(17) 0.05894(6) 0.5960(2) 0.0393(4) Uani 1 1 d . . .
H17 H 0.9112 0.0273 0.6102 0.047 Uiso 1 1 calc R U .
C18 C 0.81921(15) 0.08318(6) 0.6289(2) 0.0347(4) Uani 1 1 d . . .
H18 H 0.7574 0.0681 0.6648 0.042 Uiso 1 1 calc R U .
C19 C 0.81778(13) 0.12956(6) 0.60948(19) 0.0284(3) Uani 1 1 d . . .
H19 H 0.7553 0.1461 0.6336 0.034 Uiso 1 1 calc R U .
C20 C 0.82673(17) 0.05848(7) 0.1994(2) 0.0420(5) Uani 1 1 d . . .
H20 H 0.8603 0.0836 0.2581 0.050 Uiso 1 1 calc R U .
Cl1 Cl 0.81969(6) 0.07405(2) 0.00750(7) 0.0612(2) Uani 1 1 d . . .
Cl2 Cl 0.69823(5) 0.04872(2) 0.27138(8) 0.0638(2) Uani 1 1 d . . .
Cl3 Cl 0.90517(6) 0.01011(2) 0.21989(9) 0.0684(2) Uani 1 1 d . . .

loop_
_atom_site_aniso_label
_atom_site_aniso_U_11
_atom_site_aniso_U_22
_atom_site_aniso_U_33
_atom_site_aniso_U_23
_atom_site_aniso_U_13
_atom_site_aniso_U_12
O1 0.0656(9) 0.0194(5) 0.0280(6) -0.0009(5) -0.0054(6) -0.0045(6)
C1 0.0219(7) 0.0390(9) 0.0258(8) -0.0042(7) -0.0026(6) -0.0019(6)
C2 0.0224(7) 0.0282(8) 0.0266(8) -0.0034(6) 0.0010(6) -0.0025(6)
C3 0.0191(6) 0.0244(7) 0.0219(7) -0.0008(6) 0.0032(5) -0.0005(5)
C4 0.0290(7) 0.0213(7) 0.0216(7) -0.0005(6) 0.0032(6) -0.0007(6)
C5 0.0241(7) 0.0198(7) 0.0209(7) 0.0002(5) 0.0032(5) -0.0001(5)
C6 0.0228(6) 0.0214(7) 0.0225(7) 0.0016(5) 0.0036(5) 0.0003(5)
C7 0.0205(6) 0.0248(8) 0.0228(7) 0.0017(6) 0.0030(5) 0.0007(5)
C8 0.0191(6) 0.0312(8) 0.0238(7) 0.0025(6) 0.0029(5) 0.0013(6)
C9 0.0244(7) 0.0380(9) 0.0293(8) 0.0079(7) 0.0013(6) 0.0038(6)
C10 0.0271(8) 0.0489(11) 0.0323(9) 0.0130(8) -0.0009(7) 0.0063(7)
C11 0.0234(7) 0.0602(12) 0.0269(8) 0.0073(8) -0.0051(6) 0.0034(7)
C12 0.0186(9) 0.0502(15) 0.0256(11) 0.000 -0.0018(8) 0.000
C13 0.0170(9) 0.0365(12) 0.0231(10) 0.000 0.0022(7) 0.000
C14 0.0297(7) 0.0215(7) 0.0221(7) 0.0030(6) -0.0004(6) -0.0008(6)
C15 0.0332(8) 0.0252(8) 0.0348(9) 0.0031(7) 0.0043(7) 0.0019(6)
C16 0.0468(10) 0.0269(8) 0.0431(10) 0.0029(8) 0.0003(8) 0.0097(7)
C17 0.0585(12) 0.0216(8) 0.0378(10) 0.0061(7) -0.0047(9) -0.0010(8)
C18 0.0431(9) 0.0301(9) 0.0309(9) 0.0079(7) -0.0016(7) -0.0114(7)
C19 0.0297(8) 0.0282(8) 0.0272(8) 0.0032(6) -0.0002(6) -0.0033(6)
C20 0.0556(12) 0.0288(9) 0.0416(11) -0.0004(8) -0.0141(9) -0.0032(8)
Cl1 0.0973(5) 0.0445(3) 0.0419(3) 0.0053(2) -0.0059(3) -0.0020(3)
Cl2 0.0638(4) 0.0735(4) 0.0542(4) -0.0088(3) -0.0063(3) -0.0192(3)
Cl3 0.0861(5) 0.0385(3) 0.0805(5) -0.0071(3) -0.0342(4) 0.0143(3)

loop_
_atom_type_symbol
_atom_type_description
_atom_type_scat_dispersion_real
_atom_type_scat_dispersion_imag
_atom_type_scat_source
C C 0.0033 0.0016 'International Tables Vol C Tables 4.2.6.8 and 6.1.1.4'
H H 0.0000 0.0000 'International Tables Vol C Tables 4.2.6.8 and 6.1.1.4'
O O 0.0106 0.0060 'International Tables Vol C Tables 4.2.6.8 and 6.1.1.4'
Cl Cl 0.1484 0.1585 'International Tables Vol C Tables 4.2.6.8 and 6.1.1.4'

loop_
_geom_angle_atom_site_label_1
_geom_angle_atom_site_label_2
_geom_angle_atom_site_label_3
_geom_angle
_geom_angle_site_symmetry_1
_geom_angle_site_symmetry_3
C2 C1 C1 120.23(10) . 7_565
C2 C1 H1 119.9 . .
C1 C1 H1 119.9 7_565 .
C1 C2 C3 119.95(15) . .
C1 C2 H2 120.0 . .
C3 C2 H2 120.0 . .
C2 C3 C3 119.82(9) . 7_565
C2 C3 C4 119.26(13) . .
C3 C3 C4 120.92(8) 7_565 .
O1 C4 C3 119.21(14) . .
O1 C4 C5 121.72(14) . .
C3 C4 C5 119.06(13) . .
C6 C5 C5 120.62(8) . 7_565
C6 C5 C4 119.39(13) . .
C5 C5 C4 119.99(8) 7_565 .
C7 C6 C5 118.28(13) . .
C7 C6 C14 117.79(13) . .
C5 C6 C14 123.92(14) . .
C6 C7 C7 121.10(9) . 7_565
C6 C7 C8 130.73(14) . .
C7 C7 C8 108.14(8) 7_565 .
C9 C8 C13 118.76(15) . .
C9 C8 C7 135.54(15) . .
C13 C8 C7 105.69(14) . .
C8 C9 C10 118.01(17) . .
C8 C9 H9 121.0 . .
C10 C9 H9 121.0 . .
C11 C10 C9 122.88(17) . .
C11 C10 H10 118.6 . .
C9 C10 H10 118.6 . .
C10 C11 C12 120.34(16) . .
C10 C11 H11 119.8 . .
C12 C11 H11 119.8 . .
C13 C12 C11 116.20(11) . .
C13 C12 C11 116.19(11) . 7_565
C11 C12 C11 127.6(2) . 7_565
C12 C13 C8 123.81(10) . 7_565
C12 C13 C8 123.80(10) . .
C8 C13 C8 112.3(2) 7_565 .
C15 C14 C19 119.18(15) . .
C15 C14 C6 120.59(14) . .
C19 C14 C6 120.05(14) . .
C16 C15 C14 120.46(16) . .
C16 C15 H15 119.8 . .
C14 C15 H15 119.8 . .
C17 C16 C15 119.89(17) . .
C17 C16 H16 120.1 . .
C15 C16 H16 120.1 . .
C18 C17 C16 120.10(16) . .
C18 C17 H17 120.0 . .
C16 C17 H17 120.0 . .
C17 C18 C19 120.17(16) . .
C17 C18 H18 119.9 . .
C19 C18 H18 119.9 . .
C18 C19 C14 120.20(16) . .
C18 C19 H19 119.9 . .
C14 C19 H19 119.9 . .
Cl3 C20 Cl1 110.11(12) . .
Cl3 C20 Cl2 110.03(12) . .
Cl1 C20 Cl2 110.20(11) . .
Cl3 C20 H20 108.8 . .
Cl1 C20 H20 108.8 . .
Cl2 C20 H20 108.8 . .

loop_
_geom_bond_atom_site_label_1
_geom_bond_atom_site_label_2
_geom_bond_distance
_geom_bond_site_symmetry_2
O1 C4 1.2202(19) .
C1 C2 1.384(2) .
C1 C1 1.390(3) 7_565
C1 H1 0.9500 .
C2 C3 1.393(2) .
C2 H2 0.9500 .
C3 C3 1.398(3) 7_565
C3 C4 1.480(2) .
C4 C5 1.496(2) .
C5 C6 1.413(2) .
C5 C5 1.423(3) 7_565
C6 C7 1.391(2) .
C6 C14 1.494(2) .
C7 C7 1.425(3) 7_565
C7 C8 1.480(2) .
C8 C9 1.382(2) .
C8 C13 1.412(2) .
C9 C10 1.420(2) .
C9 H9 0.9500 .
C10 C11 1.370(3) .
C10 H10 0.9500 .
C11 C12 1.417(2) .
C11 H11 0.9500 .
C12 C13 1.401(3) .
C12 C11 1.417(2) 7_565
C13 C8 1.412(2) 7_565
C14 C15 1.391(2) .
C14 C19 1.392(2) .
C15 C16 1.390(2) .
C15 H15 0.9500 .
C16 C17 1.384(3) .
C16 H16 0.9500 .
C17 C18 1.382(3) .
C17 H17 0.9500 .
C18 C19 1.390(2) .
C18 H18 0.9500 .
C19 H19 0.9500 .
C20 Cl3 1.752(2) .
C20 Cl1 1.756(2) .
C20 Cl2 1.756(2) .
C20 H20 1.0000 .

loop_
_geom_torsion_atom_site_label_1
_geom_torsion_atom_site_label_2
_geom_torsion_atom_site_label_3
_geom_torsion_atom_site_label_4
_geom_torsion
_geom_torsion_site_symmetry_1
_geom_torsion_site_symmetry_4
C1 C1 C2 C3 0.29(17) 7_565 .
C1 C2 C3 C3 -0.29(17) . 7_565
C1 C2 C3 C4 179.31(14) . .
C2 C3 C4 O1 -1.9(2) . .
C3 C3 C4 O1 177.72(11) 7_565 .
C2 C3 C4 C5 178.52(13) . .
C3 C3 C4 C5 -1.88(16) 7_565 .
O1 C4 C5 C6 2.0(2) . .
C3 C4 C5 C6 -178.44(13) . .
O1 C4 C5 C5 -177.73(12) . 7_565
C3 C4 C5 C5 1.86(16) . 7_565
C5 C5 C6 C7 -0.77(16) 7_565 .
C4 C5 C6 C7 179.53(13) . .
C5 C5 C6 C14 177.88(10) 7_565 .
C4 C5 C6 C14 -1.8(2) . .
C5 C6 C7 C7 0.78(16) . 7_565
C14 C6 C7 C7 -177.96(9) . 7_565
C5 C6 C7 C8 178.71(14) . .
C14 C6 C7 C8 0.0(2) . .
C6 C7 C8 C9 0.4(3) . .
C7 C7 C8 C9 178.50(16) 7_565 .
C6 C7 C8 C13 -178.29(16) . .
C7 C7 C8 C13 -0.15(13) 7_565 .
C13 C8 C9 C10 0.6(2) . .
C7 C8 C9 C10 -177.87(16) . .
C8 C9 C10 C11 0.2(2) . .
C9 C10 C11 C12 -0.7(3) . .
C10 C11 C12 C13 0.4(3) . .
C10 C11 C12 C11 178.47(16) . 7_565
C11 C12 C13 C8 177.85(18) . 7_565
C11 C12 C13 C8 -0.4(3) 7_565 7_565
C11 C12 C13 C8 0.4(3) . .
C11 C12 C13 C8 -177.85(18) 7_565 .
C9 C8 C13 C12 -1.0(3) . .
C7 C8 C13 C12 177.94(18) . .
C9 C8 C13 C8 -178.66(11) . 7_565
C7 C8 C13 C8 0.3(2) . 7_565
C7 C6 C14 C15 -83.72(19) . .
C5 C6 C14 C15 97.62(19) . .
C7 C6 C14 C19 91.34(18) . .
C5 C6 C14 C19 -87.32(19) . .
C19 C14 C15 C16 0.3(3) . .
C6 C14 C15 C16 175.45(16) . .
C14 C15 C16 C17 0.1(3) . .
C15 C16 C17 C18 0.0(3) . .
C16 C17 C18 C19 -0.5(3) . .
C17 C18 C19 C14 0.9(3) . .
C15 C14 C19 C18 -0.8(2) . .
C6 C14 C19 C18 -175.96(15) . .
